data_7124977
loop_
_publ_author_name
'Kwon, Yubin M.'
'Delgado, Mayra'
'Zakharov, Lev N.'
'Seda, Takele'
'Gilbertson, John D.'

_publ_section_title
;
 Nitrite reduction by a pyridinediimine complex with a proton-responsive
 secondary coordination sphere.
;
_journal_issue 73
_journal_name_full 'Chemical communications (Cambridge, England)'
_journal_page_first 11016
_journal_page_last 11019
_journal_paper_doi 10.1039/c6cc05962g
_journal_volume 52
_journal_year 2016
_chemical_formula_sum 'C27 H40 F6 Fe N6 O2 P'
_chemical_formula_weight 681.47
_space_group_crystal_system triclinic
_space_group_IT_number 2
_space_group_name_Hall '-P 1'
_space_group_name_H-M_alt 'P -1'
_atom_sites_solution_hydrogens geom
_audit_creation_method SHELXL-2013
_audit_update_record
;
2016-07-19 deposited with the CCDC.
2016-08-16 downloaded from the CCDC.
;
_cell_angle_alpha 112.855(4)
_cell_angle_beta 90.553(4)
_cell_angle_gamma 99.918(4)
_cell_formula_units_Z 2
_cell_length_a 8.4876(5)
_cell_length_b 12.8367(7)
_cell_length_c 16.0181(9)
_cell_measurement_reflns_used 3732
_cell_measurement_temperature 173(2)
_cell_measurement_theta_max 64.37
_cell_measurement_theta_min 3.80
_cell_volume 1578.52(16)
_computing_cell_refinement 'Bruker SAINT'
_computing_data_collection 'Bruker APEX2'
_computing_data_reduction 'Bruker SAINT'
_computing_molecular_graphics 'Bruker SHELXTL'
_computing_publication_material 'Bruker SHELXTL'
_computing_structure_refinement 'SHELXL-2013 (Sheldrick 2013)'
_computing_structure_solution 'SHELXS-97 (Sheldrick 2008)'
_diffrn_ambient_temperature 173(2)
_diffrn_measured_fraction_theta_full 0.967
_diffrn_measured_fraction_theta_max 0.991
_diffrn_measurement_device_type 'Bruker APEX-II CCD'
_diffrn_measurement_method '\f and \w scans'
_diffrn_radiation_type CuK\a
_diffrn_radiation_wavelength 1.54178
_diffrn_reflns_av_R_equivalents 0.0785
_diffrn_reflns_av_unetI/netI 0.0660
_diffrn_reflns_Laue_measured_fraction_full 0.967
_diffrn_reflns_Laue_measured_fraction_max 0.991
_diffrn_reflns_limit_h_max 10
_diffrn_reflns_limit_h_min -10
_diffrn_reflns_limit_k_max 15
_diffrn_reflns_limit_k_min -15
_diffrn_reflns_limit_l_max 19
_diffrn_reflns_limit_l_min -19
_diffrn_reflns_number 20827
_diffrn_reflns_point_group_measured_fraction_full 0.967
_diffrn_reflns_point_group_measured_fraction_max 0.991
_diffrn_reflns_theta_full 67.679
_diffrn_reflns_theta_max 66.597
_diffrn_reflns_theta_min 3.004
_diffrn_source 'Incoatex I\mS'
_exptl_absorpt_coefficient_mu 4.937
_exptl_absorpt_correction_T_max 0.7528
_exptl_absorpt_correction_T_min 0.5760
_exptl_absorpt_correction_type multi-scan
_exptl_absorpt_process_details SADABS
_exptl_crystal_colour red
_exptl_crystal_density_diffrn 1.434
_exptl_crystal_description plate
_exptl_crystal_F_000 710
_exptl_crystal_size_max 0.140
_exptl_crystal_size_mid 0.110
_exptl_crystal_size_min 0.050
_refine_diff_density_max 0.648
_refine_diff_density_min -0.495
_refine_diff_density_rms 0.076
_refine_ls_extinction_method none
_refine_ls_goodness_of_fit_ref 1.010
_refine_ls_hydrogen_treatment constr
_refine_ls_matrix_type full
_refine_ls_number_parameters 388
_refine_ls_number_reflns 5531
_refine_ls_number_restraints 0
_refine_ls_restrained_S_all 1.010
_refine_ls_R_factor_all 0.0799
_refine_ls_R_factor_gt 0.0610
_refine_ls_shift/su_max 0.000
_refine_ls_shift/su_mean 0.000
_refine_ls_structure_factor_coef Fsqd
_refine_ls_weighting_details 'w=1/[\s^2^(Fo^2^)+(0.1196P)^2^] where P=(Fo^2^+2Fc^2^)/3'
_refine_ls_weighting_scheme calc
_refine_ls_wR_factor_gt 0.1730
_refine_ls_wR_factor_ref 0.1852
_reflns_Friedel_coverage 0.000
_reflns_number_gt 4094
_reflns_number_total 5531
_reflns_threshold_expression 'I > 2\s(I)'
_cod_data_source_file c6cc05962g2.cif
_cod_data_source_block cu_gilbr246_0m
_cod_database_code 7124977
_shelx_space_group_comment
;
The symmetry employed for this shelxl refinement is uniquely defined
by the following loop, which should always be used as a source of
symmetry information in preference to the above space-group names.
They are only intended as comments.
;
_shelx_estimated_absorpt_t_min 0.545
_shelx_estimated_absorpt_t_max 0.790
_shelxl_version_number 2013-4

loop_
_space_group_symop_operation_xyz
'x, y, z'
'-x, -y, -z'

loop_
_atom_site_label
_atom_site_type_symbol
_atom_site_fract_x
_atom_site_fract_y
_atom_site_fract_z
_atom_site_U_iso_or_equiv
_atom_site_adp_type
_atom_site_occupancy
_atom_site_site_symmetry_order
_atom_site_calc_flag
_atom_site_refinement_flags_posn
_atom_site_refinement_flags_adp
Fe1 Fe 0.51842(7) 0.47484(5) 0.29438(4) 0.0291(2) Uani 1 1 d . .
P1 P 0.89999(14) 0.73484(11) 0.22078(8) 0.0430(3) Uani 1 1 d . .
O1 O 0.8082(4) 0.5101(4) 0.3971(3) 0.0689(11) Uani 1 1 d . .
O2 O 0.3425(5) 0.4017(3) 0.4167(2) 0.0602(10) Uani 1 1 d . .
N1 N 0.5245(4) 0.3137(3) 0.1726(2) 0.0273(7) Uani 1 1 d . .
N2 N 0.4315(4) 0.4981(3) 0.1832(2) 0.0275(7) Uani 1 1 d . .
N3 N 0.4939(4) 0.6518(3) 0.3460(2) 0.0337(8) Uani 1 1 d . .
N4 N 0.7053(4) 0.4979(3) 0.3433(2) 0.0375(8) Uani 1 1 d . .
N5 N 0.3907(4) 0.4239(3) 0.3557(2) 0.0367(8) Uani 1 1 d . .
N6 N 0.2764(4) 0.7715(3) 0.4783(3) 0.0408(9) Uani 1 1 d . .
F1 F 1.0122(6) 0.8546(4) 0.2596(3) 0.131(2) Uani 1 1 d . .
F2 F 0.7626(5) 0.7805(3) 0.1854(2) 0.0864(12) Uani 1 1 d . .
F3 F 0.7853(4) 0.6120(3) 0.1817(2) 0.0774(10) Uani 1 1 d . .
F4 F 1.0315(4) 0.6837(4) 0.2556(2) 0.0875(12) Uani 1 1 d . .
F5 F 0.8251(4) 0.7606(3) 0.3156(2) 0.0746(10) Uani 1 1 d . .
F6 F 0.9728(4) 0.7011(4) 0.1261(2) 0.0986(15) Uani 1 1 d . .
C1 C 0.4407(6) 0.2055(4) 0.0086(3) 0.0418(11) Uani 1 1 d . .
H1A H 0.4905 0.1453 0.0151 0.063 Uiso 1 1 calc R U
H1B H 0.4929 0.2295 -0.0370 0.063 Uiso 1 1 calc R U
H1C H 0.3263 0.1753 -0.0108 0.063 Uiso 1 1 calc R U
C2 C 0.4595(5) 0.3062(3) 0.0975(3) 0.0299(9) Uani 1 1 d . .
C3 C 0.4013(5) 0.4102(3) 0.1013(3) 0.0300(9) Uani 1 1 d . .
C4 C 0.3235(5) 0.4204(4) 0.0294(3) 0.0365(10) Uani 1 1 d . .
H4A H 0.3012 0.3573 -0.0280 0.044 Uiso 1 1 calc R U
C5 C 0.2790(6) 0.5231(4) 0.0421(3) 0.0417(10) Uani 1 1 d . .
H5B H 0.2252 0.5314 -0.0066 0.050 Uiso 1 1 calc R U
C6 C 0.3132(5) 0.6153(4) 0.1269(3) 0.0378(10) Uani 1 1 d . .
H6A H 0.2832 0.6869 0.1368 0.045 Uiso 1 1 calc R U
C7 C 0.3923(5) 0.5997(3) 0.1965(3) 0.0318(9) Uani 1 1 d . .
C8 C 0.4397(5) 0.6890(4) 0.2895(3) 0.0340(9) Uani 1 1 d . .
C9 C 0.4312(6) 0.8102(4) 0.3066(3) 0.0447(11) Uani 1 1 d . .
H9A H 0.4628 0.8591 0.3709 0.067 Uiso 1 1 calc R U
H9B H 0.3212 0.8147 0.2914 0.067 Uiso 1 1 calc R U
H9C H 0.5041 0.8367 0.2688 0.067 Uiso 1 1 calc R U
C10 C 0.5441(5) 0.7264(4) 0.4415(3) 0.0409(10) Uani 1 1 d . .
H10A H 0.5805 0.8068 0.4477 0.049 Uiso 1 1 calc R U
H10B H 0.6350 0.7013 0.4627 0.049 Uiso 1 1 calc R U
C11 C 0.4050(6) 0.7206(4) 0.4992(3) 0.0415(11) Uani 1 1 d . .
H11A H 0.3623 0.6392 0.4883 0.050 Uiso 1 1 calc R U
H11B H 0.4436 0.7621 0.5643 0.050 Uiso 1 1 calc R U
C12 C 0.2993(6) 0.8947(4) 0.5357(3) 0.0482(12) Uani 1 1 d . .
H12A H 0.4089 0.9324 0.5310 0.058 Uiso 1 1 calc R U
H12B H 0.2902 0.9047 0.5999 0.058 Uiso 1 1 calc R U
C13 C 0.1788(7) 0.9535(5) 0.5099(5) 0.0687(17) Uani 1 1 d . .
H13A H 0.2018 1.0359 0.5490 0.103 Uiso 1 1 calc R U
H13B H 0.0703 0.9195 0.5177 0.103 Uiso 1 1 calc R U
H13C H 0.1863 0.9432 0.4462 0.103 Uiso 1 1 calc R U
C14 C 0.1163(6) 0.7066(4) 0.4769(3) 0.0472(12) Uani 1 1 d . .
H14A H 0.1126 0.6248 0.4370 0.057 Uiso 1 1 calc R U
H14B H 0.0376 0.7351 0.4492 0.057 Uiso 1 1 calc R U
C15 C 0.0638(7) 0.7132(6) 0.5692(4) 0.0678(16) Uani 1 1 d . .
H15A H -0.0404 0.6621 0.5609 0.102 Uiso 1 1 calc R U
H15B H 0.0544 0.7926 0.6071 0.102 Uiso 1 1 calc R U
H15C H 0.1436 0.6893 0.5990 0.102 Uiso 1 1 calc R U
C16 C 0.5951(5) 0.2209(3) 0.1778(3) 0.0287(8) Uani 1 1 d . .
C17 C 0.7639(5) 0.2331(3) 0.1754(3) 0.0329(9) Uani 1 1 d . .
C18 C 0.8315(5) 0.1461(4) 0.1834(3) 0.0387(10) Uani 1 1 d . .
H18A H 0.9444 0.1514 0.1821 0.046 Uiso 1 1 calc R U
C19 C 0.7408(6) 0.0524(4) 0.1933(3) 0.0420(11) Uani 1 1 d . .
H19A H 0.7906 -0.0064 0.1976 0.050 Uiso 1 1 calc R U
C20 C 0.5788(6) 0.0445(4) 0.1968(3) 0.0403(10) Uani 1 1 d . .
H20A H 0.5177 -0.0196 0.2050 0.048 Uiso 1 1 calc R U
C21 C 0.4999(5) 0.1275(3) 0.1888(3) 0.0327(9) Uani 1 1 d . .
C22 C 0.8658(5) 0.3329(4) 0.1613(3) 0.0359(9) Uani 1 1 d . .
H22A H 0.8035 0.3966 0.1780 0.043 Uiso 1 1 calc R U
C23 C 1.0256(5) 0.3801(4) 0.2208(3) 0.0458(11) Uani 1 1 d . .
H23A H 1.0046 0.4022 0.2848 0.069 Uiso 1 1 calc R U
H23B H 1.0827 0.4476 0.2117 0.069 Uiso 1 1 calc R U
H23C H 1.0916 0.3205 0.2036 0.069 Uiso 1 1 calc R U
C24 C 0.8986(6) 0.2990(4) 0.0611(3) 0.0475(12) Uani 1 1 d . .
H24A H 0.9646 0.3648 0.0535 0.071 Uiso 1 1 calc R U
H24B H 0.7966 0.2762 0.0237 0.071 Uiso 1 1 calc R U
H24C H 0.9555 0.2344 0.0421 0.071 Uiso 1 1 calc R U
C25 C 0.3193(5) 0.1131(4) 0.1904(3) 0.0384(10) Uani 1 1 d . .
H25A H 0.2862 0.1819 0.1856 0.046 Uiso 1 1 calc R U
C26 C 0.2634(6) 0.1055(4) 0.2792(3) 0.0504(12) Uani 1 1 d . .
H26A H 0.3172 0.1741 0.3311 0.076 Uiso 1 1 calc R U
H26B H 0.2905 0.0366 0.2837 0.076 Uiso 1 1 calc R U
H26C H 0.1470 0.1010 0.2794 0.076 Uiso 1 1 calc R U
C27 C 0.2341(6) 0.0053(4) 0.1099(4) 0.0557(13) Uani 1 1 d . .
H27A H 0.2720 0.0079 0.0530 0.084 Uiso 1 1 calc R U
H27B H 0.1180 0.0025 0.1091 0.084 Uiso 1 1 calc R U
H27C H 0.2580 -0.0635 0.1161 0.084 Uiso 1 1 calc R U

loop_
_atom_site_aniso_label
_atom_site_aniso_U_11
_atom_site_aniso_U_22
_atom_site_aniso_U_33
_atom_site_aniso_U_23
_atom_site_aniso_U_13
_atom_site_aniso_U_12
Fe1 0.0293(4) 0.0274(3) 0.0303(3) 0.0108(3) 0.0038(2) 0.0063(3)
P1 0.0377(6) 0.0504(7) 0.0384(6) 0.0165(5) 0.0027(5) 0.0045(5)
O1 0.052(2) 0.086(3) 0.054(2) 0.010(2) -0.0132(19) 0.019(2)
O2 0.073(3) 0.059(2) 0.057(2) 0.0302(19) 0.0243(19) 0.0160(19)
N1 0.0259(16) 0.0228(16) 0.0326(17) 0.0103(13) 0.0025(13) 0.0050(13)
N2 0.0258(16) 0.0250(16) 0.0316(17) 0.0117(14) 0.0037(13) 0.0039(13)
N3 0.0360(19) 0.0293(18) 0.0341(18) 0.0101(15) 0.0051(15) 0.0078(15)
N4 0.037(2) 0.0340(19) 0.0338(19) 0.0051(15) 0.0014(16) 0.0065(16)
N5 0.040(2) 0.0351(19) 0.0379(19) 0.0168(16) 0.0135(16) 0.0079(16)
N6 0.042(2) 0.035(2) 0.040(2) 0.0076(16) 0.0026(17) 0.0104(17)
F1 0.160(4) 0.104(3) 0.097(3) 0.051(3) -0.047(3) -0.084(3)
F2 0.105(3) 0.079(2) 0.076(2) 0.0202(19) -0.017(2) 0.048(2)
F3 0.099(3) 0.056(2) 0.065(2) 0.0196(17) -0.0050(19) -0.0067(18)
F4 0.076(2) 0.144(4) 0.057(2) 0.044(2) 0.0032(17) 0.050(2)
F5 0.065(2) 0.101(3) 0.0446(17) 0.0137(17) 0.0124(15) 0.0176(19)
F6 0.058(2) 0.192(5) 0.0478(19) 0.052(2) 0.0148(16) 0.018(2)
C1 0.053(3) 0.035(2) 0.035(2) 0.0093(19) 0.001(2) 0.013(2)
C2 0.027(2) 0.030(2) 0.031(2) 0.0098(17) 0.0017(16) 0.0044(16)
C3 0.025(2) 0.034(2) 0.035(2) 0.0168(18) 0.0035(16) 0.0057(17)
C4 0.037(2) 0.039(2) 0.034(2) 0.0141(19) -0.0026(18) 0.0084(19)
C5 0.045(3) 0.046(3) 0.040(2) 0.021(2) 0.002(2) 0.016(2)
C6 0.035(2) 0.040(2) 0.046(2) 0.021(2) 0.0063(19) 0.0172(19)
C7 0.029(2) 0.030(2) 0.038(2) 0.0151(18) 0.0073(17) 0.0051(17)
C8 0.035(2) 0.030(2) 0.038(2) 0.0140(18) 0.0088(18) 0.0065(18)
C9 0.054(3) 0.030(2) 0.053(3) 0.018(2) 0.005(2) 0.009(2)
C10 0.042(3) 0.034(2) 0.039(2) 0.0058(19) 0.001(2) 0.010(2)
C11 0.053(3) 0.039(2) 0.034(2) 0.0126(19) 0.007(2) 0.015(2)
C12 0.050(3) 0.033(2) 0.051(3) 0.005(2) 0.002(2) 0.010(2)
C13 0.064(4) 0.052(3) 0.090(5) 0.021(3) 0.006(3) 0.029(3)
C14 0.041(3) 0.046(3) 0.045(3) 0.010(2) 0.006(2) 0.002(2)
C15 0.061(4) 0.080(4) 0.054(3) 0.022(3) 0.016(3) 0.003(3)
C16 0.031(2) 0.027(2) 0.0279(19) 0.0085(16) 0.0053(16) 0.0118(17)
C17 0.038(2) 0.032(2) 0.029(2) 0.0110(17) 0.0076(17) 0.0118(18)
C18 0.037(2) 0.038(2) 0.045(2) 0.016(2) 0.003(2) 0.017(2)
C19 0.050(3) 0.037(2) 0.041(2) 0.015(2) 0.000(2) 0.018(2)
C20 0.050(3) 0.028(2) 0.045(2) 0.0167(19) 0.005(2) 0.006(2)
C21 0.036(2) 0.027(2) 0.033(2) 0.0099(17) 0.0026(17) 0.0058(17)
C22 0.033(2) 0.033(2) 0.042(2) 0.0160(19) 0.0044(18) 0.0036(18)
C23 0.033(2) 0.050(3) 0.053(3) 0.021(2) 0.002(2) 0.005(2)
C24 0.044(3) 0.054(3) 0.051(3) 0.029(2) 0.008(2) 0.008(2)
C25 0.039(2) 0.029(2) 0.046(3) 0.0143(19) 0.006(2) 0.0068(19)
C26 0.043(3) 0.046(3) 0.060(3) 0.018(2) 0.020(2) 0.006(2)
C27 0.046(3) 0.045(3) 0.066(3) 0.014(3) -0.001(3) 0.002(2)

loop_
_atom_type_symbol
_atom_type_description
_atom_type_scat_dispersion_real
_atom_type_scat_dispersion_imag
_atom_type_scat_source
C C 0.0181 0.0091 'International Tables Vol C Tables 4.2.6.8 and 6.1.1.4'
H H 0.0000 0.0000 'International Tables Vol C Tables 4.2.6.8 and 6.1.1.4'
F F 0.0727 0.0534 'International Tables Vol C Tables 4.2.6.8 and 6.1.1.4'
Fe Fe -1.1336 3.1974 'International Tables Vol C Tables 4.2.6.8 and 6.1.1.4'
N N 0.0311 0.0180 'International Tables Vol C Tables 4.2.6.8 and 6.1.1.4'
O O 0.0492 0.0322 'International Tables Vol C Tables 4.2.6.8 and 6.1.1.4'
P P 0.2955 0.4335 'International Tables Vol C Tables 4.2.6.8 and 6.1.1.4'

loop_
_geom_angle_atom_site_label_1
_geom_angle_atom_site_label_2
_geom_angle_atom_site_label_3
_geom_angle
N5 Fe1 N4 106.94(18)
N5 Fe1 N2 120.16(16)
N4 Fe1 N2 132.90(16)
N5 Fe1 N3 101.04(15)
N4 Fe1 N3 96.62(15)
N2 Fe1 N3 75.16(13)
N5 Fe1 N1 101.14(15)
N4 Fe1 N1 99.35(14)
N2 Fe1 N1 73.16(12)
N3 Fe1 N1 147.44(13)
F1 P1 F6 92.2(3)
F1 P1 F2 93.3(3)
F6 P1 F2 90.6(2)
F1 P1 F4 89.4(3)
F6 P1 F4 90.0(2)
F2 P1 F4 177.3(2)
F1 P1 F3 179.5(2)
F6 P1 F3 88.2(2)
F2 P1 F3 87.0(2)
F4 P1 F3 90.3(2)
F1 P1 F5 90.8(2)
F6 P1 F5 176.4(2)
F2 P1 F5 91.3(2)
F4 P1 F5 88.00(19)
F3 P1 F5 88.86(19)
C2 N1 C16 121.3(3)
C2 N1 Fe1 116.4(3)
C16 N1 Fe1 122.2(2)
C7 N2 C3 120.8(3)
C7 N2 Fe1 118.3(3)
C3 N2 Fe1 120.7(3)
C8 N3 C10 122.7(4)
C8 N3 Fe1 117.5(3)
C10 N3 Fe1 119.8(3)
O1 N4 Fe1 160.1(4)
O2 N5 Fe1 159.6(4)
C14 N6 C11 113.0(4)
C14 N6 C12 114.3(4)
C11 N6 C12 111.1(3)
C2 C1 H1A 109.5
C2 C1 H1B 109.5
H1A C1 H1B 109.5
C2 C1 H1C 109.5
H1A C1 H1C 109.5
H1B C1 H1C 109.5
N1 C2 C3 115.3(4)
N1 C2 C1 126.5(4)
C3 C2 C1 118.3(4)
N2 C3 C4 121.1(4)
N2 C3 C2 113.6(3)
C4 C3 C2 125.3(4)
C5 C4 C3 119.1(4)
C5 C4 H4A 120.5
C3 C4 H4A 120.5
C4 C5 C6 119.8(4)
C4 C5 H5B 120.1
C6 C5 H5B 120.1
C7 C6 C5 118.4(4)
C7 C6 H6A 120.8
C5 C6 H6A 120.8
N2 C7 C6 120.8(4)
N2 C7 C8 114.0(4)
C6 C7 C8 125.2(4)
N3 C8 C7 114.5(4)
N3 C8 C9 127.0(4)
C7 C8 C9 118.3(4)
C8 C9 H9A 109.5
C8 C9 H9B 109.5
H9A C9 H9B 109.5
C8 C9 H9C 109.5
H9A C9 H9C 109.5
H9B C9 H9C 109.5
N3 C10 C11 109.8(4)
N3 C10 H10A 109.7
C11 C10 H10A 109.7
N3 C10 H10B 109.7
C11 C10 H10B 109.7
H10A C10 H10B 108.2
N6 C11 C10 111.4(4)
N6 C11 H11A 109.3
C10 C11 H11A 109.3
N6 C11 H11B 109.3
C10 C11 H11B 109.3
H11A C11 H11B 108.0
N6 C12 C13 112.9(4)
N6 C12 H12A 109.0
C13 C12 H12A 109.0
N6 C12 H12B 109.0
C13 C12 H12B 109.0
H12A C12 H12B 107.8
C12 C13 H13A 109.5
C12 C13 H13B 109.5
H13A C13 H13B 109.5
C12 C13 H13C 109.5
H13A C13 H13C 109.5
H13B C13 H13C 109.5
N6 C14 C15 115.4(4)
N6 C14 H14A 108.4
C15 C14 H14A 108.4
N6 C14 H14B 108.4
C15 C14 H14B 108.4
H14A C14 H14B 107.5
C14 C15 H15A 109.5
C14 C15 H15B 109.5
H15A C15 H15B 109.5
C14 C15 H15C 109.5
H15A C15 H15C 109.5
H15B C15 H15C 109.5
C21 C16 C17 122.6(4)
C21 C16 N1 120.7(3)
C17 C16 N1 116.6(3)
C18 C17 C16 116.5(4)
C18 C17 C22 121.2(4)
C16 C17 C22 122.3(4)
C19 C18 C17 122.3(4)
C19 C18 H18A 118.8
C17 C18 H18A 118.8
C20 C19 C18 119.5(4)
C20 C19 H19A 120.2
C18 C19 H19A 120.2
C19 C20 C21 122.2(4)
C19 C20 H20A 118.9
C21 C20 H20A 118.9
C20 C21 C16 116.8(4)
C20 C21 C25 120.3(4)
C16 C21 C25 122.9(4)
C17 C22 C24 110.8(4)
C17 C22 C23 113.3(4)
C24 C22 C23 109.5(4)
C17 C22 H22A 107.7
C24 C22 H22A 107.7
C23 C22 H22A 107.7
C22 C23 H23A 109.5
C22 C23 H23B 109.5
H23A C23 H23B 109.5
C22 C23 H23C 109.5
H23A C23 H23C 109.5
H23B C23 H23C 109.5
C22 C24 H24A 109.5
C22 C24 H24B 109.5
H24A C24 H24B 109.5
C22 C24 H24C 109.5
H24A C24 H24C 109.5
H24B C24 H24C 109.5
C21 C25 C27 111.3(4)
C21 C25 C26 111.8(4)
C27 C25 C26 108.8(4)
C21 C25 H25A 108.3
C27 C25 H25A 108.3
C26 C25 H25A 108.3
C25 C26 H26A 109.5
C25 C26 H26B 109.5
H26A C26 H26B 109.5
C25 C26 H26C 109.5
H26A C26 H26C 109.5
H26B C26 H26C 109.5
C25 C27 H27A 109.5
C25 C27 H27B 109.5
H27A C27 H27B 109.5
C25 C27 H27C 109.5
H27A C27 H27C 109.5
H27B C27 H27C 109.5

loop_
_geom_bond_atom_site_label_1
_geom_bond_atom_site_label_2
_geom_bond_distance
Fe1 N5 1.686(3)
Fe1 N4 1.689(4)
Fe1 N2 2.066(3)
Fe1 N3 2.144(3)
Fe1 N1 2.234(3)
P1 F1 1.549(4)
P1 F6 1.571(3)
P1 F2 1.582(3)
P1 F4 1.585(3)
P1 F3 1.587(3)
P1 F5 1.588(3)
O1 N4 1.167(5)
O2 N5 1.178(5)
N1 C2 1.280(5)
N1 C16 1.452(5)
N2 C7 1.339(5)
N2 C3 1.342(5)
N3 C8 1.289(5)
N3 C10 1.465(5)
N6 C14 1.461(6)
N6 C11 1.462(6)
N6 C12 1.465(5)
C1 C2 1.490(5)
C1 H1A 0.9800
C1 H1B 0.9800
C1 H1C 0.9800
C2 C3 1.481(5)
C3 C4 1.383(6)
C4 C5 1.373(6)
C4 H4A 0.9500
C5 C6 1.399(6)
C5 H5B 0.9500
C6 C7 1.392(6)
C6 H6A 0.9500
C7 C8 1.483(6)
C8 C9 1.486(6)
C9 H9A 0.9800
C9 H9B 0.9800
C9 H9C 0.9800
C10 C11 1.517(6)
C10 H10A 0.9900
C10 H10B 0.9900
C11 H11A 0.9900
C11 H11B 0.9900
C12 C13 1.512(7)
C12 H12A 0.9900
C12 H12B 0.9900
C13 H13A 0.9800
C13 H13B 0.9800
C13 H13C 0.9800
C14 C15 1.524(7)
C14 H14A 0.9900
C14 H14B 0.9900
C15 H15A 0.9800
C15 H15B 0.9800
C15 H15C 0.9800
C16 C21 1.398(6)
C16 C17 1.417(6)
C17 C18 1.388(6)
C17 C22 1.513(6)
C18 C19 1.377(6)
C18 H18A 0.9500
C19 C20 1.364(6)
C19 H19A 0.9500
C20 C21 1.397(6)
C20 H20A 0.9500
C21 C25 1.514(6)
C22 C24 1.532(6)
C22 C23 1.536(6)
C22 H22A 1.0000
C23 H23A 0.9800
C23 H23B 0.9800
C23 H23C 0.9800
C24 H24A 0.9800
C24 H24B 0.9800
C24 H24C 0.9800
C25 C27 1.534(6)
C25 C26 1.538(6)
C25 H25A 1.0000
C26 H26A 0.9800
C26 H26B 0.9800
C26 H26C 0.9800
C27 H27A 0.9800
C27 H27B 0.9800
C27 H27C 0.9800

loop_
_geom_hbond_atom_site_label_D
_geom_hbond_atom_site_label_H
_geom_hbond_atom_site_label_A
_geom_hbond_distance_DH
_geom_hbond_distance_HA
_geom_hbond_distance_DA
_geom_hbond_angle_DHA
_geom_hbond_site_symmetry_A
C4 H4A F2 0.95 2.44 3.381(5) 170.3 2_665
C4 H4A F6 0.95 2.62 3.236(5) 123.1 2_665
C15 H15A O2 0.98 2.63 3.555(7) 158.3 2_566

loop_
_geom_torsion_atom_site_label_1
_geom_torsion_atom_site_label_2
_geom_torsion_atom_site_label_3
_geom_torsion_atom_site_label_4
_geom_torsion
N5 Fe1 N4 O1 -14.2(11)
N2 Fe1 N4 O1 165.4(10)
N3 Fe1 N4 O1 89.5(10)
N1 Fe1 N4 O1 -119.0(10)
N4 Fe1 N5 O2 16.1(10)
N2 Fe1 N5 O2 -163.6(9)
N3 Fe1 N5 O2 -84.4(10)
N1 Fe1 N5 O2 119.5(10)
C16 N1 C2 C3 -176.5(3)
Fe1 N1 C2 C3 4.8(4)
C16 N1 C2 C1 2.2(6)
Fe1 N1 C2 C1 -176.5(3)
C7 N2 C3 C4 -2.5(6)
Fe1 N2 C3 C4 171.3(3)
C7 N2 C3 C2 177.2(3)
Fe1 N2 C3 C2 -9.0(4)
N1 C2 C3 N2 2.2(5)
C1 C2 C3 N2 -176.6(3)
N1 C2 C3 C4 -178.1(4)
C1 C2 C3 C4 3.0(6)
N2 C3 C4 C5 1.0(6)
C2 C3 C4 C5 -178.6(4)
C3 C4 C5 C6 0.2(7)
C4 C5 C6 C7 0.0(7)
C3 N2 C7 C6 2.7(6)
Fe1 N2 C7 C6 -171.2(3)
C3 N2 C7 C8 -177.6(3)
Fe1 N2 C7 C8 8.4(4)
C5 C6 C7 N2 -1.5(6)
C5 C6 C7 C8 178.9(4)
C10 N3 C8 C7 -178.9(4)
Fe1 N3 C8 C7 3.6(5)
C10 N3 C8 C9 5.6(7)
Fe1 N3 C8 C9 -172.0(3)
N2 C7 C8 N3 -7.7(5)
C6 C7 C8 N3 171.9(4)
N2 C7 C8 C9 168.2(4)
C6 C7 C8 C9 -12.1(6)
C8 N3 C10 C11 93.1(5)
Fe1 N3 C10 C11 -89.4(4)
C14 N6 C11 C10 139.9(4)
C12 N6 C11 C10 -90.1(5)
N3 C10 C11 N6 -67.0(5)
C14 N6 C12 C13 -56.6(6)
C11 N6 C12 C13 174.0(4)
C11 N6 C14 C15 70.7(5)
C12 N6 C14 C15 -57.7(6)
C2 N1 C16 C21 -84.0(5)
Fe1 N1 C16 C21 94.7(4)
C2 N1 C16 C17 98.7(4)
Fe1 N1 C16 C17 -82.6(4)
C21 C16 C17 C18 0.7(6)
N1 C16 C17 C18 178.0(3)
C21 C16 C17 C22 178.5(4)
N1 C16 C17 C22 -4.3(6)
C16 C17 C18 C19 0.0(6)
C22 C17 C18 C19 -177.8(4)
C17 C18 C19 C20 -1.0(7)
C18 C19 C20 C21 1.4(7)
C19 C20 C21 C16 -0.7(6)
C19 C20 C21 C25 178.2(4)
C17 C16 C21 C20 -0.4(6)
N1 C16 C21 C20 -177.5(4)
C17 C16 C21 C25 -179.2(4)
N1 C16 C21 C25 3.6(6)
C18 C17 C22 C24 81.1(5)
C16 C17 C22 C24 -96.5(5)
C18 C17 C22 C23 -42.3(6)
C16 C17 C22 C23 140.0(4)
C20 C21 C25 C27 -62.7(5)
C16 C21 C25 C27 116.1(5)
C20 C21 C25 C26 59.3(5)
C16 C21 C25 C26 -121.9(4)
